data_7007900
loop_
_publ_author_name
'Tsubaki, Hideaki'
'Tohyama, Shigeki'
'Koike, Kazuhide'
'Saitoh, Hideki'
'Ishitani, Osamu'

_publ_section_title
;
 Effect of intramolecular pi-pi and CH-pi interactions between ligands
 on structure, electrochemical and spectroscopic properties of
 fac-[Re(bpy)(CO)3(PR3)]+(bpy = 2,2'-bipyridine; PR3= trialkyl or
 triarylphosphines).
;
_journal_issue 2
_journal_name_full 'Dalton transactions (Cambridge, England : 2003)'
_journal_page_first 385
_journal_page_last 395
_journal_paper_doi 10.1039/b407947g
_journal_year 2005
_chemical_formula_sum 'C35 H29 F3 N2 O9 P Re S'
_chemical_formula_weight 927.83
_chemical_name_common 3+
_chemical_name_systematic
;
?
;
_space_group_IT_number 14
_symmetry_cell_setting monoclinic
_symmetry_space_group_name_Hall '-P 2yn'
_symmetry_space_group_name_H-M 'P 1 21/n 1'
_atom_sites_solution_hydrogens geom
_atom_sites_solution_primary direct
_atom_sites_solution_secondary difmap
_audit_creation_method SHELXL-97
_cell_angle_alpha 90.00
_cell_angle_beta 110.109(9)
_cell_angle_gamma 90.00
_cell_formula_units_Z 4
_cell_length_a 20.965(2)
_cell_length_b 11.0830(10)
_cell_length_c 16.156(2)
_cell_measurement_reflns_used 22
_cell_measurement_temperature 298(2)
_cell_measurement_theta_max 17.49
_cell_measurement_theta_min 15.85
_cell_volume 3525.1(7)
_computing_cell_refinement 'MXC(MAC Science)'
_computing_data_collection 'MXC(MAC Science)'
_computing_data_reduction Crystan
_computing_structure_refinement 'SHELXL-97 (Sheldrick, 1997)'
_computing_structure_solution 'SHELXS-97 (Sheldrick, 1990)'
_diffrn_ambient_temperature 298(2)
_diffrn_measured_fraction_theta_full 1.000
_diffrn_measured_fraction_theta_max 1.000
_diffrn_measurement_device_type 'Mac Science MXC18'
_diffrn_measurement_method theta/2theta
_diffrn_radiation_monochromator graphite
_diffrn_radiation_source 'fine-focus sealed tube'
_diffrn_radiation_type MoK\a
_diffrn_radiation_wavelength 0.71073
_diffrn_reflns_av_R_equivalents 0.0322
_diffrn_reflns_av_sigmaI/netI 0.0373
_diffrn_reflns_limit_h_max 29
_diffrn_reflns_limit_h_min 0
_diffrn_reflns_limit_k_max 15
_diffrn_reflns_limit_k_min 0
_diffrn_reflns_limit_l_max 21
_diffrn_reflns_limit_l_min -22
_diffrn_reflns_number 10877
_diffrn_reflns_theta_full 30.00
_diffrn_reflns_theta_max 30.00
_diffrn_reflns_theta_min 1.96
_diffrn_standards_decay_% 6
_diffrn_standards_interval_count 100
_diffrn_standards_number 3
_exptl_absorpt_coefficient_mu 3.625
_exptl_absorpt_correction_T_max 0.6501
_exptl_absorpt_correction_T_min 0.4766
_exptl_absorpt_correction_type none
_exptl_crystal_colour Yellow
_exptl_crystal_density_diffrn 1.748
_exptl_crystal_density_method 'not measured'
_exptl_crystal_description Cube
_exptl_crystal_F_000 1832
_exptl_crystal_size_max 0.20
_exptl_crystal_size_mid 0.20
_exptl_crystal_size_min 0.15
_refine_diff_density_max 2.331
_refine_diff_density_min -1.509
_refine_diff_density_rms 0.162
_refine_ls_extinction_method none
_refine_ls_goodness_of_fit_ref 1.134
_refine_ls_hydrogen_treatment constr
_refine_ls_matrix_type full
_refine_ls_number_parameters 472
_refine_ls_number_reflns 10290
_refine_ls_number_restraints 0
_refine_ls_restrained_S_all 1.134
_refine_ls_R_factor_all 0.0645
_refine_ls_R_factor_gt 0.0405
_refine_ls_shift/su_max 0.004
_refine_ls_shift/su_mean 0.000
_refine_ls_structure_factor_coef Fsqd
_refine_ls_weighting_details 'calc w=1/[\s^2^(Fo^2^)+(0.0304P)^2^+11.5090P] where P=(Fo^2^+2Fc^2^)/3'
_refine_ls_weighting_scheme calc
_refine_ls_wR_factor_gt 0.0822
_refine_ls_wR_factor_ref 0.1056
_reflns_number_gt 7673
_reflns_number_total 10290
_reflns_threshold_expression >2sigma(I)
_cod_data_source_file b407947g.txt
_cod_data_source_block 3+cif
_cod_depositor_comments
;
The following automatic conversions were performed:
'_symmetry_cell_setting' value 'Monoclinic' changed to 'monoclinic'
according to '/home/saulius/struct/CIF-dictionaries/cif_core.dic'
dictionary named 'cif_core.dic' version 2.4.1 from 2010-06-29.

Automatic conversion script
Id: cif_fix_enum 1527 2010-12-29 10:47:43Z saulius 
;
_cod_original_cell_volume 3525.1(6)
_cod_original_sg_symbol_H-M 'P 21/n'
_cod_database_code 7007900

loop_
_symmetry_equiv_pos_as_xyz
'x, y, z'
'-x+1/2, y+1/2, -z+1/2'
'-x, -y, -z'
'x-1/2, -y-1/2, z-1/2'

loop_
_atom_site_label
_atom_site_type_symbol
_atom_site_fract_x
_atom_site_fract_y
_atom_site_fract_z
_atom_site_U_iso_or_equiv
_atom_site_adp_type
_atom_site_occupancy
_atom_site_symmetry_multiplicity
_atom_site_calc_flag
_atom_site_refinement_flags
_atom_site_disorder_assembly
_atom_site_disorder_group
Re1 Re 1.042417(9) 0.183445(17) 0.141496(12) 0.03124(6) Uani 1 1 d . . .
S1 S 1.27727(12) -0.0913(2) 0.47378(16) 0.0787(6) Uani 1 1 d . . .
P1 P 0.99939(6) 0.18071(11) 0.26896(8) 0.0322(2) Uani 1 1 d . . .
F1 F 1.2496(4) -0.3102(6) 0.4153(5) 0.147(3) Uani 1 1 d . . .
F2 F 1.1746(4) -0.2304(8) 0.4600(5) 0.147(3) Uani 1 1 d . . .
F3 F 1.1830(4) -0.1705(9) 0.3364(4) 0.175(4) Uani 1 1 d . . .
O1 O 1.0729(2) -0.0870(4) 0.1648(3) 0.0608(12) Uani 1 1 d . . .
O2 O 0.8998(2) 0.1261(5) 0.0126(3) 0.0667(13) Uani 1 1 d . . .
O3 O 1.0901(3) 0.1612(4) -0.0187(3) 0.0630(12) Uani 1 1 d . . .
O4 O 1.1888(2) 0.4924(4) 0.5467(3) 0.0621(12) Uani 1 1 d . . .
O5 O 0.7273(2) 0.3855(4) 0.2310(3) 0.0589(11) Uani 1 1 d . . .
O6 O 0.9440(3) -0.3209(4) 0.3619(3) 0.0766(15) Uani 1 1 d . . .
O7 O 1.3061(4) -0.1460(8) 0.5635(4) 0.129(3) Uani 1 1 d . . .
O8 O 1.3227(4) -0.0853(6) 0.4259(4) 0.103(2) Uani 1 1 d . . .
O9 O 1.2357(3) 0.0115(5) 0.4697(4) 0.100(2) Uani 1 1 d . . .
N1 N 1.1410(2) 0.2425(5) 0.2307(3) 0.0424(10) Uani 1 1 d . . .
N2 N 1.0365(2) 0.3794(4) 0.1415(3) 0.0430(10) Uani 1 1 d . . .
C1 C 1.0603(3) 0.0131(5) 0.1560(4) 0.0467(12) Uani 1 1 d . . .
C2 C 0.9537(3) 0.1476(5) 0.0619(4) 0.0454(12) Uani 1 1 d . . .
C3 C 1.0751(3) 0.1756(5) 0.0423(4) 0.0429(11) Uani 1 1 d . . .
C4 C 1.1935(3) 0.1680(7) 0.2693(4) 0.0576(16) Uani 1 1 d . . .
H4 H 1.1880 0.0855 0.2586 0.069 Uiso 1 1 calc R . .
C5 C 1.2554(3) 0.2110(10) 0.3245(5) 0.080(3) Uani 1 1 d . . .
H5 H 1.2910 0.1579 0.3506 0.096 Uiso 1 1 calc R . .
C6 C 1.2636(4) 0.3304(10) 0.3401(5) 0.086(3) Uani 1 1 d . . .
H6 H 1.3053 0.3601 0.3766 0.103 Uiso 1 1 calc R . .
C7 C 1.2106(4) 0.4084(8) 0.3022(4) 0.076(2) Uani 1 1 d . . .
H7 H 1.2160 0.4908 0.3132 0.091 Uiso 1 1 calc R . .
C8 C 1.1490(3) 0.3625(6) 0.2473(4) 0.0490(14) Uani 1 1 d . . .
C9 C 1.0900(3) 0.4376(5) 0.2006(4) 0.0482(13) Uani 1 1 d . . .
C10 C 1.0877(5) 0.5613(6) 0.2139(6) 0.073(2) Uani 1 1 d . . .
H10 H 1.1240 0.6003 0.2554 0.088 Uiso 1 1 calc R . .
C11 C 1.0304(5) 0.6258(7) 0.1644(7) 0.090(3) Uani 1 1 d . . .
H11 H 1.0277 0.7082 0.1734 0.108 Uiso 1 1 calc R . .
C12 C 0.9774(5) 0.5670(6) 0.1017(6) 0.077(2) Uani 1 1 d . . .
H12 H 0.9391 0.6090 0.0672 0.093 Uiso 1 1 calc R . .
C13 C 0.9829(3) 0.4456(5) 0.0919(4) 0.0513(14) Uani 1 1 d . . .
H13 H 0.9479 0.4064 0.0486 0.062 Uiso 1 1 calc R . .
C14 C 1.0545(2) 0.2629(5) 0.3636(3) 0.0364(10) Uani 1 1 d . . .
C19 C 1.1194(3) 0.2202(5) 0.4139(3) 0.0383(10) Uani 1 1 d . . .
H19 H 1.1319 0.1418 0.4055 0.046 Uiso 1 1 calc R . .
C18 C 1.1647(3) 0.2933(5) 0.4754(3) 0.0399(11) Uani 1 1 d . . .
H18 H 1.2076 0.2643 0.5081 0.048 Uiso 1 1 calc R . .
C17 C 1.1464(3) 0.4104(5) 0.4889(3) 0.0442(12) Uani 1 1 d . . .
C16 C 1.0830(3) 0.4544(5) 0.4407(4) 0.0529(14) Uani 1 1 d . . .
H16 H 1.0709 0.5327 0.4498 0.063 Uiso 1 1 calc R . .
C15 C 1.0375(3) 0.3816(5) 0.3788(4) 0.0489(13) Uani 1 1 d . . .
H15 H 0.9948 0.4116 0.3465 0.059 Uiso 1 1 calc R . .
C20 C 0.9162(2) 0.2451(4) 0.2533(3) 0.0338(9) Uani 1 1 d . . .
C21 C 0.8890(3) 0.2346(5) 0.3213(4) 0.0464(12) Uani 1 1 d . . .
H21 H 0.9134 0.1947 0.3732 0.056 Uiso 1 1 calc R . .
C22 C 0.8263(3) 0.2832(6) 0.3116(4) 0.0517(14) Uani 1 1 d . . .
H22 H 0.8090 0.2767 0.3572 0.062 Uiso 1 1 calc R . .
C23 C 0.7887(3) 0.3420(5) 0.2342(4) 0.0438(12) Uani 1 1 d . . .
C24 C 0.8145(3) 0.3535(5) 0.1664(4) 0.0428(11) Uani 1 1 d . . .
H24 H 0.7900 0.3938 0.1147 0.051 Uiso 1 1 calc R . .
C25 C 0.8779(3) 0.3035(5) 0.1769(3) 0.0410(11) Uani 1 1 d . . .
H25 H 0.8949 0.3098 0.1310 0.049 Uiso 1 1 calc R . .
C26 C 0.9886(3) 0.0265(5) 0.3020(3) 0.0380(10) Uani 1 1 d . . .
C27 C 0.9447(3) -0.0462(5) 0.2361(3) 0.0418(11) Uani 1 1 d . . .
H27 H 0.9258 -0.0156 0.1793 0.050 Uiso 1 1 calc R . .
C28 C 0.9286(3) -0.1625(5) 0.2532(4) 0.0451(12) Uani 1 1 d . . .
H28 H 0.8991 -0.2090 0.2084 0.054 Uiso 1 1 calc R . .
C29 C 0.9565(3) -0.2084(5) 0.3363(4) 0.0528(14) Uani 1 1 d . . .
C30 C 1.0011(4) -0.1376(6) 0.4025(4) 0.0651(19) Uani 1 1 d . . .
H30 H 1.0206 -0.1695 0.4589 0.078 Uiso 1 1 calc R . .
C31 C 1.0166(3) -0.0221(6) 0.3863(4) 0.0558(16) Uani 1 1 d . . .
H31 H 1.0459 0.0241 0.4316 0.067 Uiso 1 1 calc R . .
C32 C 1.2586(3) 0.4614(7) 0.5866(5) 0.079(2) Uani 1 1 d . . .
H32A H 1.2629 0.3954 0.6266 0.118 Uiso 1 1 calc R . .
H32B H 1.2833 0.5297 0.6183 0.118 Uiso 1 1 calc R . .
H32C H 1.2766 0.4382 0.5418 0.118 Uiso 1 1 calc R . .
C33 C 0.6906(3) 0.4567(7) 0.1556(5) 0.0673(19) Uani 1 1 d . . .
H33A H 0.7186 0.5224 0.1497 0.101 Uiso 1 1 calc R . .
H33C H 0.6502 0.4882 0.1631 0.101 Uiso 1 1 calc R . .
H33B H 0.6783 0.4074 0.1037 0.101 Uiso 1 1 calc R . .
C34 C 0.8897(4) -0.3874(6) 0.3008(5) 0.073(2) Uani 1 1 d . . .
H34B H 0.8499 -0.3376 0.2802 0.110 Uiso 1 1 calc R . .
H34C H 0.8803 -0.4577 0.3293 0.110 Uiso 1 1 calc R . .
H34A H 0.9026 -0.4117 0.2517 0.110 Uiso 1 1 calc R . .
C35 C 1.2189(6) -0.2083(11) 0.4206(7) 0.105(3) Uani 1 1 d . . .

loop_
_atom_site_aniso_label
_atom_site_aniso_U_11
_atom_site_aniso_U_22
_atom_site_aniso_U_33
_atom_site_aniso_U_23
_atom_site_aniso_U_13
_atom_site_aniso_U_12
Re1 0.03116(9) 0.02832(9) 0.03302(10) -0.00037(7) 0.00944(7) -0.00047(6)
S1 0.0820(13) 0.0660(12) 0.0888(14) -0.0135(11) 0.0302(11) 0.0122(10)
P1 0.0331(6) 0.0290(6) 0.0336(6) 0.0007(5) 0.0101(5) 0.0016(4)
F1 0.178(7) 0.076(4) 0.167(7) -0.044(4) 0.036(6) -0.001(4)
F2 0.113(5) 0.172(7) 0.162(7) 0.031(6) 0.056(5) -0.029(5)
F3 0.163(7) 0.234(10) 0.078(4) -0.021(5) -0.022(4) -0.005(6)
O1 0.065(3) 0.032(2) 0.086(3) 0.003(2) 0.026(2) 0.0087(19)
O2 0.044(2) 0.091(4) 0.053(2) -0.016(2) -0.0004(19) -0.006(2)
O3 0.084(3) 0.057(3) 0.061(3) -0.007(2) 0.042(3) -0.008(2)
O4 0.053(2) 0.052(3) 0.065(3) -0.023(2) 0.000(2) -0.007(2)
O5 0.046(2) 0.064(3) 0.074(3) 0.009(2) 0.031(2) 0.016(2)
O6 0.095(4) 0.045(3) 0.082(4) 0.018(3) 0.019(3) -0.015(3)
O7 0.131(6) 0.183(8) 0.053(3) 0.018(4) 0.006(3) 0.076(6)
O8 0.114(5) 0.106(5) 0.109(5) 0.005(4) 0.066(4) -0.005(4)
O9 0.127(5) 0.076(4) 0.090(4) 0.001(3) 0.027(4) 0.049(4)
N1 0.035(2) 0.054(3) 0.037(2) -0.002(2) 0.0101(17) -0.0036(19)
N2 0.051(2) 0.032(2) 0.052(3) 0.0017(19) 0.025(2) -0.0045(19)
C1 0.054(3) 0.043(3) 0.051(3) 0.004(2) 0.029(3) 0.006(2)
C2 0.048(3) 0.043(3) 0.043(3) -0.002(2) 0.012(2) 0.000(2)
C3 0.048(3) 0.031(2) 0.050(3) 0.001(2) 0.019(2) -0.003(2)
C4 0.038(3) 0.082(5) 0.049(3) 0.005(3) 0.011(2) 0.010(3)
C5 0.038(3) 0.139(9) 0.056(4) 0.002(5) 0.007(3) 0.001(4)
C6 0.048(4) 0.151(9) 0.049(4) -0.003(5) 0.003(3) -0.041(5)
C7 0.064(4) 0.106(6) 0.050(4) -0.014(4) 0.011(3) -0.047(4)
C8 0.052(3) 0.059(4) 0.041(3) -0.013(3) 0.022(2) -0.022(3)
C9 0.052(3) 0.044(3) 0.050(3) -0.009(2) 0.019(3) -0.018(2)
C10 0.101(6) 0.038(3) 0.091(5) -0.017(3) 0.046(5) -0.029(4)
C11 0.138(8) 0.033(4) 0.131(8) 0.005(4) 0.087(7) -0.004(5)
C12 0.094(6) 0.034(3) 0.126(7) 0.026(4) 0.067(5) 0.014(4)
C13 0.056(3) 0.042(3) 0.063(4) 0.021(3) 0.030(3) 0.008(3)
C14 0.038(2) 0.038(3) 0.030(2) -0.0023(19) 0.0091(18) -0.001(2)
C19 0.040(2) 0.032(2) 0.041(2) -0.002(2) 0.011(2) -0.001(2)
C18 0.038(2) 0.040(3) 0.036(2) -0.003(2) 0.0050(19) 0.003(2)
C17 0.048(3) 0.045(3) 0.034(2) -0.010(2) 0.007(2) -0.002(2)
C16 0.058(3) 0.035(3) 0.056(3) -0.015(2) 0.006(3) 0.002(2)
C15 0.056(3) 0.032(3) 0.057(3) -0.007(2) 0.016(3) 0.006(2)
C20 0.033(2) 0.030(2) 0.037(2) -0.0022(18) 0.0097(18) -0.0012(17)
C21 0.047(3) 0.049(3) 0.043(3) 0.007(2) 0.015(2) 0.008(2)
C22 0.060(3) 0.053(3) 0.053(3) 0.010(3) 0.033(3) 0.008(3)
C23 0.043(3) 0.036(3) 0.057(3) 0.004(2) 0.023(2) 0.006(2)
C24 0.040(3) 0.042(3) 0.047(3) 0.008(2) 0.016(2) 0.009(2)
C25 0.037(2) 0.048(3) 0.042(3) 0.006(2) 0.019(2) 0.005(2)
C26 0.046(3) 0.032(2) 0.036(2) 0.0060(19) 0.014(2) 0.003(2)
C27 0.046(3) 0.038(3) 0.038(2) -0.001(2) 0.010(2) -0.003(2)
C28 0.054(3) 0.035(3) 0.051(3) -0.001(2) 0.023(3) -0.007(2)
C29 0.059(4) 0.031(3) 0.065(4) 0.007(2) 0.018(3) -0.001(2)
C30 0.085(5) 0.052(4) 0.042(3) 0.020(3) 0.000(3) -0.009(3)
C31 0.077(4) 0.046(3) 0.034(3) 0.006(2) 0.005(3) -0.015(3)
C32 0.056(4) 0.073(5) 0.085(5) -0.033(4) -0.004(4) 0.002(4)
C33 0.048(3) 0.067(4) 0.092(5) 0.012(4) 0.032(3) 0.021(3)
C34 0.087(5) 0.038(3) 0.094(6) -0.005(4) 0.030(4) -0.019(3)
C35 0.122(9) 0.100(8) 0.093(7) -0.021(6) 0.036(7) -0.004(7)

loop_
_atom_type_symbol
_atom_type_description
_atom_type_scat_dispersion_real
_atom_type_scat_dispersion_imag
_atom_type_scat_source
Re Re -1.0185 7.2310 'International Tables Vol C Tables 4.2.6.8 and 6.1.1.4'
S S 0.1246 0.1234 'International Tables Vol C Tables 4.2.6.8 and 6.1.1.4'
P P 0.1023 0.0942 'International Tables Vol C Tables 4.2.6.8 and 6.1.1.4'
F F 0.0171 0.0103 'International Tables Vol C Tables 4.2.6.8 and 6.1.1.4'
O O 0.0106 0.0060 'International Tables Vol C Tables 4.2.6.8 and 6.1.1.4'
N N 0.0061 0.0033 'International Tables Vol C Tables 4.2.6.8 and 6.1.1.4'
C C 0.0033 0.0016 'International Tables Vol C Tables 4.2.6.8 and 6.1.1.4'
H H 0.0000 0.0000 'International Tables Vol C Tables 4.2.6.8 and 6.1.1.4'

loop_
_geom_angle_atom_site_label_1
_geom_angle_atom_site_label_2
_geom_angle_atom_site_label_3
_geom_angle
_geom_angle_site_symmetry_1
_geom_angle_site_symmetry_3
_geom_angle_publ_flag
C2 Re1 C1 89.0(3) . . ?
C2 Re1 C3 88.5(2) . . ?
C1 Re1 C3 87.0(2) . . ?
C2 Re1 N1 174.5(2) . . ?
C1 Re1 N1 96.5(2) . . ?
C3 Re1 N1 92.1(2) . . ?
C2 Re1 N2 99.5(2) . . ?
C1 Re1 N2 171.4(2) . . ?
C3 Re1 N2 94.65(19) . . ?
N1 Re1 N2 74.98(18) . . ?
C2 Re1 P1 90.46(17) . . ?
C1 Re1 P1 89.88(16) . . ?
C3 Re1 P1 176.72(16) . . ?
N1 Re1 P1 89.27(12) . . ?
N2 Re1 P1 88.58(12) . . ?
O8 S1 O9 116.9(4) . . ?
O8 S1 O7 115.1(4) . . ?
O9 S1 O7 114.0(4) . . ?
O8 S1 C35 104.4(5) . . ?
O9 S1 C35 104.6(5) . . ?
O7 S1 C35 98.8(6) . . ?
C14 P1 C20 102.9(2) . . ?
C14 P1 C26 109.3(2) . . ?
C20 P1 C26 101.4(2) . . ?
C14 P1 Re1 112.34(17) . . ?
C20 P1 Re1 118.54(16) . . ?
C26 P1 Re1 111.46(17) . . ?
C17 O4 C32 118.0(5) . . ?
C23 O5 C33 117.0(5) . . ?
C29 O6 C34 116.9(6) . . ?
C4 N1 C8 119.0(5) . . ?
C4 N1 Re1 124.2(4) . . ?
C8 N1 Re1 116.8(4) . . ?
C13 N2 C9 118.4(5) . . ?
C13 N2 Re1 125.3(4) . . ?
C9 N2 Re1 116.1(4) . . ?
O1 C1 Re1 177.9(5) . . ?
O2 C2 Re1 179.2(5) . . ?
O3 C3 Re1 173.2(5) . . ?
N1 C4 C5 121.6(8) . . ?
N1 C4 H4 119.2 . . ?
C5 C4 H4 119.2 . . ?
C6 C5 C4 119.4(8) . . ?
C6 C5 H5 120.3 . . ?
C4 C5 H5 120.3 . . ?
C5 C6 C7 120.1(7) . . ?
C5 C6 H6 119.9 . . ?
C7 C6 H6 119.9 . . ?
C6 C7 C8 119.1(8) . . ?
C6 C7 H7 120.4 . . ?
C8 C7 H7 120.4 . . ?
N1 C8 C7 120.7(7) . . ?
N1 C8 C9 115.5(5) . . ?
C7 C8 C9 123.8(7) . . ?
N2 C9 C10 120.8(7) . . ?
N2 C9 C8 116.0(5) . . ?
C10 C9 C8 123.2(6) . . ?
C11 C10 C9 119.1(7) . . ?
C11 C10 H10 120.4 . . ?
C9 C10 H10 120.4 . . ?
C12 C11 C10 119.8(7) . . ?
C12 C11 H11 120.1 . . ?
C10 C11 H11 120.1 . . ?
C13 C12 C11 118.1(8) . . ?
C13 C12 H12 120.9 . . ?
C11 C12 H12 120.9 . . ?
N2 C13 C12 123.6(7) . . ?
N2 C13 H13 118.2 . . ?
C12 C13 H13 118.2 . . ?
C19 C14 C15 117.9(5) . . ?
C19 C14 P1 121.8(4) . . ?
C15 C14 P1 119.4(4) . . ?
C18 C19 C14 120.6(5) . . ?
C18 C19 H19 119.7 . . ?
C14 C19 H19 119.7 . . ?
C19 C18 C17 120.2(5) . . ?
C19 C18 H18 119.9 . . ?
C17 C18 H18 119.9 . . ?
C16 C17 O4 114.8(5) . . ?
C16 C17 C18 120.4(5) . . ?
O4 C17 C18 124.7(5) . . ?
C17 C16 C15 119.7(5) . . ?
C17 C16 H16 120.2 . . ?
C15 C16 H16 120.2 . . ?
C16 C15 C14 121.3(5) . . ?
C16 C15 H15 119.3 . . ?
C14 C15 H15 119.3 . . ?
C25 C20 C21 118.0(5) . . ?
C25 C20 P1 122.9(4) . . ?
C21 C20 P1 119.1(4) . . ?
C22 C21 C20 120.4(5) . . ?
C22 C21 H21 119.8 . . ?
C20 C21 H21 119.8 . . ?
C21 C22 C23 120.6(5) . . ?
C21 C22 H22 119.7 . . ?
C23 C22 H22 119.7 . . ?
O5 C23 C24 124.0(5) . . ?
O5 C23 C22 116.0(5) . . ?
C24 C23 C22 120.0(5) . . ?
C23 C24 C25 118.8(5) . . ?
C23 C24 H24 120.6 . . ?
C25 C24 H24 120.6 . . ?
C20 C25 C24 122.1(5) . . ?
C20 C25 H25 118.9 . . ?
C24 C25 H25 118.9 . . ?
C31 C26 C27 117.9(5) . . ?
C31 C26 P1 126.5(4) . . ?
C27 C26 P1 115.6(4) . . ?
C28 C27 C26 121.8(5) . . ?
C28 C27 H27 119.1 . . ?
C26 C27 H27 119.1 . . ?
C29 C28 C27 119.5(5) . . ?
C29 C28 H28 120.3 . . ?
C27 C28 H28 120.3 . . ?
C28 C29 O6 125.2(6) . . ?
C28 C29 C30 119.4(5) . . ?
O6 C29 C30 115.4(6) . . ?
C31 C30 C29 121.3(5) . . ?
C31 C30 H30 119.3 . . ?
C29 C30 H30 119.3 . . ?
C30 C31 C26 120.1(6) . . ?
C30 C31 H31 120.0 . . ?
C26 C31 H31 120.0 . . ?
O4 C32 H32A 109.5 . . ?
O4 C32 H32B 109.5 . . ?
H32A C32 H32B 109.5 . . ?
O4 C32 H32C 109.5 . . ?
H32A C32 H32C 109.5 . . ?
H32B C32 H32C 109.5 . . ?
O5 C33 H33A 109.5 . . ?
O5 C33 H33C 109.5 . . ?
H33A C33 H33C 109.5 . . ?
O5 C33 H33B 109.5 . . ?
H33A C33 H33B 109.5 . . ?
H33C C33 H33B 109.5 . . ?
O6 C34 H34B 109.5 . . ?
O6 C34 H34C 109.5 . . ?
H34B C34 H34C 109.5 . . ?
O6 C34 H34A 109.5 . . ?
H34B C34 H34A 109.5 . . ?
H34C C34 H34A 109.5 . . ?
F2 C35 F1 108.3(11) . . ?
F2 C35 F3 107.2(10) . . ?
F1 C35 F3 108.1(9) . . ?
F2 C35 S1 112.5(8) . . ?
F1 C35 S1 112.6(9) . . ?
F3 C35 S1 107.9(9) . . ?

loop_
_geom_bond_atom_site_label_1
_geom_bond_atom_site_label_2
_geom_bond_distance
_geom_bond_site_symmetry_2
_geom_bond_publ_flag
Re1 C2 1.904(6) . ?
Re1 C1 1.923(6) . ?
Re1 C3 1.950(6) . ?
Re1 N1 2.174(4) . ?
Re1 N2 2.176(4) . ?
Re1 P1 2.5164(13) . ?
S1 O8 1.420(6) . ?
S1 O9 1.422(6) . ?
S1 O7 1.494(6) . ?
S1 C35 1.787(12) . ?
P1 C14 1.814(5) . ?
P1 C20 1.820(5) . ?
P1 C26 1.828(5) . ?
F1 C35 1.318(12) . ?
F2 C35 1.317(12) . ?
F3 C35 1.374(13) . ?
O1 C1 1.138(7) . ?
O2 C2 1.161(6) . ?
O3 C3 1.143(7) . ?
O4 C17 1.384(6) . ?
O4 C32 1.424(8) . ?
O5 C23 1.359(6) . ?
O5 C33 1.433(8) . ?
O6 C29 1.366(7) . ?
O6 C34 1.428(8) . ?
N1 C4 1.345(7) . ?
N1 C8 1.356(8) . ?
N2 C13 1.350(7) . ?
N2 C9 1.360(7) . ?
C4 C5 1.381(9) . ?
C4 H4 0.9300 . ?
C5 C6 1.347(13) . ?
C5 H5 0.9300 . ?
C6 C7 1.375(12) . ?
C6 H6 0.9300 . ?
C7 C8 1.388(8) . ?
C7 H7 0.9300 . ?
C8 C9 1.467(9) . ?
C9 C10 1.391(9) . ?
C10 C11 1.390(12) . ?
C10 H10 0.9300 . ?
C11 C12 1.382(13) . ?
C11 H11 0.9300 . ?
C12 C13 1.364(9) . ?
C12 H12 0.9300 . ?
C13 H13 0.9300 . ?
C14 C19 1.405(7) . ?
C14 C15 1.406(7) . ?
C19 C18 1.378(7) . ?
C19 H19 0.9300 . ?
C18 C17 1.392(7) . ?
C18 H18 0.9300 . ?
C17 C16 1.378(8) . ?
C16 C15 1.380(8) . ?
C16 H16 0.9300 . ?
C15 H15 0.9300 . ?
C20 C25 1.381(7) . ?
C20 C21 1.407(7) . ?
C21 C22 1.378(8) . ?
C21 H21 0.9300 . ?
C22 C23 1.389(8) . ?
C22 H22 0.9300 . ?
C23 C24 1.385(7) . ?
C24 C25 1.395(7) . ?
C24 H24 0.9300 . ?
C25 H25 0.9300 . ?
C26 C31 1.392(7) . ?
C26 C27 1.398(7) . ?
C27 C28 1.384(7) . ?
C27 H27 0.9300 . ?
C28 C29 1.365(8) . ?
C28 H28 0.9300 . ?
C29 C30 1.396(9) . ?
C30 C31 1.368(8) . ?
C30 H30 0.9300 . ?
C31 H31 0.9300 . ?
C32 H32A 0.9600 . ?
C32 H32B 0.9600 . ?
C32 H32C 0.9600 . ?
C33 H33A 0.9600 . ?
C33 H33C 0.9600 . ?
C33 H33B 0.9600 . ?
C34 H34B 0.9600 . ?
C34 H34C 0.9600 . ?
C34 H34A 0.9600 . ?
